data_7231559
loop_
_publ_author_name
'Ohno, Takuro'
'Nakabayashi, Koji'
'Imoto, Kenta'
'Komine, Masaya'
'Chorazy, Szymon'
'Ohkoshi, Shin-ichi'

_publ_section_title
;
 Chiral cyanido-bridged Mn--Nb magnets including halogen-bonds
;
_journal_name_full CrystEngComm
_journal_paper_doi 10.1039/C8CE01353E
_journal_year 2018
_chemical_formula_sum 'C48 H32 Cl8 Mn2 N16 Nb'
_chemical_formula_weight 1319.28
_space_group_crystal_system orthorhombic
_space_group_IT_number 70
_space_group_name_Hall '-F 2uv 2vw'
_space_group_name_H-M_alt 'F d d d'
_symmetry_space_group_name_Hall '-F 2uv 2vw'
_symmetry_space_group_name_H-M 'F d d d :2'
_atom_sites_solution_hydrogens geom
_audit_creation_method SHELXL-2014/7
_audit_update_record
;
2018-07-07 deposited with the CCDC.
2018-09-24 downloaded from the CCDC.
;
_cell_angle_alpha 90
_cell_angle_beta 90
_cell_angle_gamma 90
_cell_formula_units_Z 8
_cell_length_a 13.7697(5)
_cell_length_b 26.2046(9)
_cell_length_c 31.9937(12)
_cell_measurement_reflns_used 40409
_cell_measurement_temperature 90(2)
_cell_measurement_theta_max 27.49
_cell_measurement_theta_min 3.11
_cell_volume 11544.3(7)
_computing_structure_refinement 'SHELXL-2014/7 (Sheldrick, 2014)'
_diffrn_ambient_temperature 90(2)
_diffrn_detector_area_resol_mean 10.000
_diffrn_measured_fraction_theta_full 0.998
_diffrn_measured_fraction_theta_max 0.998
_diffrn_measurement_device_type 'Rigaku R-AXIS RAPID'
_diffrn_measurement_method \w
_diffrn_radiation_type MoK\a
_diffrn_radiation_wavelength 0.71073
_diffrn_reflns_av_R_equivalents 0.0347
_diffrn_reflns_av_unetI/netI 0.0153
_diffrn_reflns_Laue_measured_fraction_full 0.998
_diffrn_reflns_Laue_measured_fraction_max 0.998
_diffrn_reflns_limit_h_max 17
_diffrn_reflns_limit_h_min -17
_diffrn_reflns_limit_k_max 33
_diffrn_reflns_limit_k_min -34
_diffrn_reflns_limit_l_max 41
_diffrn_reflns_limit_l_min -41
_diffrn_reflns_number 44534
_diffrn_reflns_point_group_measured_fraction_full 0.998
_diffrn_reflns_point_group_measured_fraction_max 0.998
_diffrn_reflns_theta_full 25.242
_diffrn_reflns_theta_max 27.480
_diffrn_reflns_theta_min 3.110
_exptl_absorpt_coefficient_mu 1.045
_exptl_absorpt_correction_T_max 0.889
_exptl_absorpt_correction_T_min 0.775
_exptl_absorpt_correction_type multi-scan
_exptl_absorpt_process_details 'ABSCOR (Rigaku, 1995)'
_exptl_crystal_colour yellow
_exptl_crystal_density_diffrn 1.518
_exptl_crystal_description block
_exptl_crystal_F_000 5272
_exptl_crystal_preparation 'Magnetic properties'
_exptl_crystal_size_max 0.182
_exptl_crystal_size_mid 0.114
_exptl_crystal_size_min 0.112
_refine_diff_density_max 0.476
_refine_diff_density_min -0.443
_refine_diff_density_rms 0.071
_refine_ls_extinction_method none
_refine_ls_goodness_of_fit_ref 1.417
_refine_ls_hydrogen_treatment constr
_refine_ls_matrix_type full
_refine_ls_number_parameters 172
_refine_ls_number_reflns 3310
_refine_ls_number_restraints 0
_refine_ls_restrained_S_all 1.417
_refine_ls_R_factor_all 0.0486
_refine_ls_R_factor_gt 0.0453
_refine_ls_shift/su_max 0.001
_refine_ls_shift/su_mean 0.000
_refine_ls_structure_factor_coef Fsqd
_refine_ls_weighting_details 'w=1/[\s^2^(Fo^2^)+(0.0071P)^2^+69.5749P] where P=(Fo^2^+2Fc^2^)/3'
_refine_ls_weighting_scheme calc
_refine_ls_wR_factor_gt 0.0693
_refine_ls_wR_factor_ref 0.0702
_reflns_Friedel_coverage 0.000
_reflns_number_gt 3225
_reflns_number_total 3310
_reflns_threshold_expression 'I > 2\s(I)'
_cod_data_source_file c8ce01353e2.cif
_cod_data_source_block 2_LT
_cod_database_code 7231559
_shelx_shelxl_version_number 2014/7
_shelx_space_group_comment
;
The symmetry employed for this shelxl refinement is uniquely defined
by the following loop, which should always be used as a source of
symmetry information in preference to the above space-group names.
They are only intended as comments.
;
_shelx_estimated_absorpt_t_min 0.833
_shelx_estimated_absorpt_t_max 0.892

loop_
_space_group_symop_operation_xyz
'x, y, z'
'-x+1/4, -y+1/4, z'
'x, -y+1/4, -z+1/4'
'-x+1/4, y, -z+1/4'
'x, y+1/2, z+1/2'
'-x+1/4, -y+3/4, z+1/2'
'x, -y+3/4, -z+3/4'
'-x+1/4, y+1/2, -z+3/4'
'x+1/2, y, z+1/2'
'-x+3/4, -y+1/4, z+1/2'
'x+1/2, -y+1/4, -z+3/4'
'-x+3/4, y, -z+3/4'
'x+1/2, y+1/2, z'
'-x+3/4, -y+3/4, z'
'x+1/2, -y+3/4, -z+1/4'
'-x+3/4, y+1/2, -z+1/4'
'-x, -y, -z'
'x-1/4, y-1/4, -z'
'-x, y-1/4, z-1/4'
'x-1/4, -y, z-1/4'
'-x, -y+1/2, -z+1/2'
'x-1/4, y+1/4, -z+1/2'
'-x, y+1/4, z+1/4'
'x-1/4, -y+1/2, z+1/4'
'-x+1/2, -y, -z+1/2'
'x+1/4, y-1/4, -z+1/2'
'-x+1/2, y-1/4, z+1/4'
'x+1/4, -y, z+1/4'
'-x+1/2, -y+1/2, -z'
'x+1/4, y+1/4, -z'
'-x+1/2, y+1/4, z-1/4'
'x+1/4, -y+1/2, z-1/4'

loop_
_atom_site_label
_atom_site_type_symbol
_atom_site_fract_x
_atom_site_fract_y
_atom_site_fract_z
_atom_site_U_iso_or_equiv
_atom_site_adp_type
_atom_site_occupancy
_atom_site_site_symmetry_order
_atom_site_calc_flag
_atom_site_refinement_flags_posn
_atom_site_refinement_flags_adp
_atom_site_refinement_flags_occupancy
C1 C 0.42399(17) 0.42089(9) 0.42923(7) 0.0124(5) Uani 1 1 d . . .
C2 C 0.50391(18) 0.32925(9) 0.39811(7) 0.0144(5) Uani 1 1 d . . .
C3 C 0.5090(2) 0.38810(10) 0.54134(9) 0.0222(6) Uani 1 1 d . . .
H3 H 0.5132 0.3798 0.5125 0.027 Uiso 1 1 calc R U .
C4 C 0.5079(2) 0.34859(10) 0.56981(9) 0.0244(6) Uani 1 1 d . . .
H4 H 0.5116 0.3141 0.5609 0.029 Uiso 1 1 calc R U .
C5 C 0.50111(19) 0.36080(10) 0.61187(9) 0.0226(6) Uani 1 1 d . . .
C6 C 0.49660(19) 0.41125(10) 0.62402(9) 0.0229(5) Uani 1 1 d . . .
H6 H 0.4926 0.4203 0.6527 0.027 Uiso 1 1 calc R U .
C7 C 0.49816(19) 0.44841(10) 0.59298(8) 0.0205(5) Uani 1 1 d . . .
H7 H 0.4945 0.4832 0.6012 0.025 Uiso 1 1 calc R U .
C8 C 0.26944(18) 0.51154(9) 0.49258(8) 0.0178(5) Uani 1 1 d . . .
H8 H 0.2842 0.4964 0.4664 0.021 Uiso 1 1 calc R U .
C9 C 0.17282(19) 0.52155(10) 0.50188(8) 0.0205(5) Uani 1 1 d . . .
H9 H 0.1226 0.5136 0.4826 0.025 Uiso 1 1 calc R U .
C10 C 0.15201(18) 0.54341(9) 0.54020(8) 0.0170(5) Uani 1 1 d . . .
C11 C 0.22639(19) 0.55467(10) 0.56787(8) 0.0200(5) Uani 1 1 d . . .
H11 H 0.2133 0.5694 0.5944 0.024 Uiso 1 1 calc R U .
C12 C 0.32073(19) 0.54375(10) 0.55549(8) 0.0190(5) Uani 1 1 d . . .
H12 H 0.3722 0.5520 0.5741 0.023 Uiso 1 1 calc R U .
Cl3 Cl 0.03298(5) 0.55613(3) 0.55424(2) 0.02427(15) Uani 1 1 d . . .
Cl4 Cl 0.49824(6) 0.31232(3) 0.64848(2) 0.03348(18) Uani 1 1 d . . .
Mn1 Mn 0.5000 0.5000 0.5000 0.01251(12) Uani 1 2 d S . P
N1 N 0.44782(15) 0.44529(8) 0.45729(7) 0.0168(4) Uani 1 1 d . . .
N2 N 0.56758(16) 0.30463(9) 0.40964(7) 0.0237(5) Uani 1 1 d . . .
N3 N 0.50451(15) 0.43768(8) 0.55200(7) 0.0178(4) Uani 1 1 d . . .
N4 N 0.34305(15) 0.52213(8) 0.51862(6) 0.0155(4) Uani 1 1 d . . .
Nb1 Nb 0.3750 0.3750 0.3750 0.00746(9) Uani 1 4 d S T P

loop_
_atom_site_aniso_label
_atom_site_aniso_U_11
_atom_site_aniso_U_22
_atom_site_aniso_U_33
_atom_site_aniso_U_23
_atom_site_aniso_U_13
_atom_site_aniso_U_12
C1 0.0100(11) 0.0122(11) 0.0150(11) 0.0024(9) 0.0025(9) -0.0014(9)
C2 0.0140(11) 0.0197(12) 0.0093(10) -0.0013(9) 0.0020(9) 0.0013(10)
C3 0.0250(14) 0.0188(13) 0.0228(13) -0.0031(10) -0.0024(11) 0.0012(10)
C4 0.0247(14) 0.0153(12) 0.0333(15) -0.0019(11) -0.0055(12) -0.0005(11)
C5 0.0158(12) 0.0240(14) 0.0279(14) 0.0102(11) -0.0024(10) -0.0026(10)
C6 0.0212(13) 0.0267(13) 0.0207(12) 0.0015(11) 0.0010(12) -0.0026(11)
C7 0.0205(13) 0.0185(12) 0.0226(13) -0.0016(10) 0.0024(11) -0.0008(11)
C8 0.0189(13) 0.0183(12) 0.0160(12) -0.0007(10) 0.0021(10) -0.0009(10)
C9 0.0172(13) 0.0207(13) 0.0234(13) -0.0016(11) -0.0028(10) 0.0000(10)
C10 0.0136(12) 0.0134(11) 0.0241(13) 0.0031(10) 0.0049(10) 0.0027(9)
C11 0.0228(14) 0.0210(13) 0.0164(12) -0.0041(10) 0.0034(10) 0.0011(11)
C12 0.0188(13) 0.0198(13) 0.0183(12) -0.0053(10) 0.0002(10) -0.0008(10)
Cl3 0.0157(3) 0.0248(3) 0.0324(4) -0.0023(3) 0.0051(3) 0.0038(2)
Cl4 0.0305(4) 0.0308(4) 0.0391(4) 0.0175(3) -0.0038(3) -0.0039(3)
Mn1 0.0124(2) 0.0123(2) 0.0129(2) -0.0041(2) 0.0000(2) -0.00180(19)
N1 0.0166(11) 0.0153(10) 0.0185(11) -0.0052(9) 0.0000(8) -0.0028(8)
N2 0.0186(11) 0.0329(13) 0.0196(11) 0.0035(10) -0.0012(9) 0.0068(10)
N3 0.0152(10) 0.0191(11) 0.0190(10) -0.0015(9) -0.0002(8) -0.0019(8)
N4 0.0144(10) 0.0149(10) 0.0172(10) -0.0026(8) 0.0016(8) -0.0004(8)
Nb1 0.00728(18) 0.00867(18) 0.00643(18) 0.000 0.000 0.000

loop_
_atom_type_symbol
_atom_type_description
_atom_type_scat_dispersion_real
_atom_type_scat_dispersion_imag
_atom_type_scat_source
C C 0.0033 0.0016 'International Tables Vol C Tables 4.2.6.8 and 6.1.1.4'
H H 0.0000 0.0000 'International Tables Vol C Tables 4.2.6.8 and 6.1.1.4'
Cl Cl 0.1484 0.1585 'International Tables Vol C Tables 4.2.6.8 and 6.1.1.4'
Mn Mn 0.3368 0.7283 'International Tables Vol C Tables 4.2.6.8 and 6.1.1.4'
N N 0.0061 0.0033 'International Tables Vol C Tables 4.2.6.8 and 6.1.1.4'
Nb Nb -2.0727 0.6215 'International Tables Vol C Tables 4.2.6.8 and 6.1.1.4'

loop_
_geom_angle_atom_site_label_1
_geom_angle_atom_site_label_2
_geom_angle_atom_site_label_3
_geom_angle
_geom_angle_site_symmetry_1
_geom_angle_site_symmetry_3
N1 C1 Nb1 178.7(2) . .
N2 C2 Nb1 177.8(2) . .
N3 C3 C4 123.9(3) . .
C3 C4 C5 117.9(2) . .
C6 C5 C4 119.9(2) . .
C6 C5 Cl4 120.8(2) . .
C4 C5 Cl4 119.3(2) . .
C5 C6 C7 118.0(3) . .
N3 C7 C6 123.5(2) . .
N4 C8 C9 123.5(2) . .
C10 C9 C8 117.8(2) . .
C9 C10 C11 120.1(2) . .
C9 C10 Cl3 120.4(2) . .
C11 C10 Cl3 119.52(19) . .
C10 C11 C12 117.8(2) . .
N4 C12 C11 123.5(2) . .
N1 Mn1 N1 180.00(9) 17_666 .
N1 Mn1 N4 88.91(8) 17_666 .
N1 Mn1 N4 91.09(8) . .
N1 Mn1 N4 91.09(8) 17_666 17_666
N1 Mn1 N4 88.91(8) . 17_666
N4 Mn1 N4 180.0 . 17_666
N1 Mn1 N3 89.73(8) 17_666 17_666
N1 Mn1 N3 90.27(8) . 17_666
N4 Mn1 N3 89.04(7) . 17_666
N4 Mn1 N3 90.96(7) 17_666 17_666
N1 Mn1 N3 90.27(8) 17_666 .
N1 Mn1 N3 89.73(8) . .
N4 Mn1 N3 90.96(7) . .
N4 Mn1 N3 89.04(7) 17_666 .
N3 Mn1 N3 180.0 17_666 .
C1 N1 Mn1 169.1(2) . .
C7 N3 C3 116.9(2) . .
C7 N3 Mn1 123.22(17) . .
C3 N3 Mn1 119.79(17) . .
C8 N4 C12 117.4(2) . .
C8 N4 Mn1 119.59(16) . .
C12 N4 Mn1 123.01(17) . .
C1 Nb1 C1 144.56(12) . 7
C1 Nb1 C1 114.28(12) . 12
C1 Nb1 C1 76.95(12) 7 12
C1 Nb1 C1 76.95(12) . 14
C1 Nb1 C1 114.28(12) 7 14
C1 Nb1 C1 144.56(12) 12 14
C1 Nb1 C2 141.35(8) . 12
C1 Nb1 C2 72.30(8) 7 12
C1 Nb1 C2 78.06(8) 12 12
C1 Nb1 C2 74.33(8) 14 12
C1 Nb1 C2 74.33(8) . 7
C1 Nb1 C2 78.06(8) 7 7
C1 Nb1 C2 72.30(8) 12 7
C1 Nb1 C2 141.35(8) 14 7
C2 Nb1 C2 141.92(11) 12 7
C1 Nb1 C2 72.30(8) . 14
C1 Nb1 C2 141.35(8) 7 14
C1 Nb1 C2 74.33(8) 12 14
C1 Nb1 C2 78.06(8) 14 14
C2 Nb1 C2 76.86(12) 12 14
C2 Nb1 C2 116.11(12) 7 14
C1 Nb1 C2 78.07(8) . .
C1 Nb1 C2 74.33(8) 7 .
C1 Nb1 C2 141.35(8) 12 .
C1 Nb1 C2 72.30(8) 14 .
C2 Nb1 C2 116.12(12) 12 .
C2 Nb1 C2 76.86(12) 7 .
C2 Nb1 C2 141.92(11) 14 .

loop_
_geom_bond_atom_site_label_1
_geom_bond_atom_site_label_2
_geom_bond_distance
_geom_bond_site_symmetry_2
C1 N1 1.150(3) .
C1 Nb1 2.216(2) .
C2 N2 1.149(3) .
C2 Nb1 2.266(2) .
C3 N3 1.345(3) .
C3 C4 1.379(4) .
C4 C5 1.386(4) .
C5 C6 1.379(4) .
C5 Cl4 1.728(3) .
C6 C7 1.391(4) .
C7 N3 1.344(3) .
C8 N4 1.341(3) .
C8 C9 1.388(4) .
C9 C10 1.383(4) .
C10 C11 1.386(4) .
C10 Cl3 1.732(2) .
C11 C12 1.388(4) .
C12 N4 1.344(3) .
Mn1 N1 2.107(2) 17_666
Mn1 N1 2.107(2) .
Mn1 N4 2.315(2) .
Mn1 N4 2.316(2) 17_666
Mn1 N3 2.332(2) 17_666
Mn1 N3 2.332(2) .
Nb1 C1 2.216(2) 7
Nb1 C1 2.216(2) 12
Nb1 C1 2.216(2) 14
Nb1 C2 2.266(2) 12
Nb1 C2 2.266(2) 7
Nb1 C2 2.266(2) 14
